data_7246854
loop_
_publ_author_name
'Liao, Tian-Ming'
'Ma, Wen-Jiang'
'Gao, Yu-Ning'
'Bian, Ming'
'Jiang, Min'
'Liu, Jin-Tao'
'Chen, Hui-Yu'
'Liu, Zhen-Jiang'

_publ_section_title
;
 Facile synthesis of (polyfluoro)alkanesulfinyl 4-isoxazolines: a stepwise
 solvent- and catalyst-free approach or a one-pot process in water
;
_journal_issue 13
_journal_name_full 'Green Chemistry'
_journal_page_first 5233
_journal_page_last 5239
_journal_paper_doi 10.1039/D3GC00557G
_journal_volume 25
_journal_year 2023
_chemical_formula_sum 'C16 H11 F3 O2 S'
_chemical_formula_weight 324.31
_space_group_crystal_system monoclinic
_space_group_IT_number 14
_space_group_name_Hall '-P 2ybc'
_space_group_name_H-M_alt 'P 1 21/c 1'
_atom_sites_solution_hydrogens geom
_audit_creation_method SHELXL-2013
_audit_update_record
;
2023-05-04 deposited with the CCDC.	2023-05-31 downloaded from the CCDC.
;
_cell_angle_alpha 90
_cell_angle_beta 107.4230(10)
_cell_angle_gamma 90
_cell_formula_units_Z 4
_cell_length_a 8.8998(2)
_cell_length_b 16.2836(4)
_cell_length_c 10.5436(3)
_cell_measurement_reflns_used 6827
_cell_measurement_temperature 213(2)
_cell_measurement_theta_max 54.948
_cell_measurement_theta_min 4.760
_cell_volume 1457.88(6)
_computing_cell_refinement 'Bruker SAINT'
_computing_data_collection 'Bruker APEX2'
_computing_data_reduction 'Bruker SAINT'
_computing_molecular_graphics 'Bruker SHELXTL'
_computing_publication_material 'Bruker SHELXTL'
_computing_structure_refinement 'SHELXL-2013 (Sheldrick, 2013)'
_computing_structure_solution 'SHELXS-97 (Sheldrick 2008)'
_diffrn_ambient_temperature 213(2)
_diffrn_measured_fraction_theta_full 0.996
_diffrn_measured_fraction_theta_max 0.996
_diffrn_measurement_device_type 'Bruker APEX-II CCD'
_diffrn_measurement_method '\f and \w scans'
_diffrn_radiation_type MoK\a
_diffrn_radiation_wavelength 0.71073
_diffrn_reflns_av_R_equivalents 0.0312
_diffrn_reflns_av_unetI/netI 0.0244
_diffrn_reflns_Laue_measured_fraction_full 0.996
_diffrn_reflns_Laue_measured_fraction_max 0.996
_diffrn_reflns_limit_h_max 10
_diffrn_reflns_limit_h_min -10
_diffrn_reflns_limit_k_max 20
_diffrn_reflns_limit_k_min -20
_diffrn_reflns_limit_l_max 13
_diffrn_reflns_limit_l_min -12
_diffrn_reflns_number 13887
_diffrn_reflns_point_group_measured_fraction_full 0.996
_diffrn_reflns_point_group_measured_fraction_max 0.996
_diffrn_reflns_theta_full 25.242
_diffrn_reflns_theta_max 25.993
_diffrn_reflns_theta_min 2.705
_exptl_absorpt_coefficient_mu 0.259
_exptl_absorpt_correction_T_max 0.7456
_exptl_absorpt_correction_T_min 0.6612
_exptl_absorpt_correction_type multi-scan
_exptl_absorpt_process_details sadabs
_exptl_crystal_colour colorless
_exptl_crystal_density_diffrn 1.478
_exptl_crystal_description prismatic
_exptl_crystal_F_000 664
_exptl_crystal_size_max 0.200
_exptl_crystal_size_mid 0.150
_exptl_crystal_size_min 0.120
_refine_diff_density_max 0.234
_refine_diff_density_min -0.246
_refine_diff_density_rms 0.037
_refine_ls_extinction_method none
_refine_ls_goodness_of_fit_ref 1.054
_refine_ls_hydrogen_treatment constr
_refine_ls_matrix_type full
_refine_ls_number_parameters 199
_refine_ls_number_reflns 2840
_refine_ls_number_restraints 0
_refine_ls_restrained_S_all 1.054
_refine_ls_R_factor_all 0.0449
_refine_ls_R_factor_gt 0.0340
_refine_ls_shift/su_max 0.000
_refine_ls_shift/su_mean 0.000
_refine_ls_structure_factor_coef Fsqd
_refine_ls_weighting_details 'w=1/[\s^2^(Fo^2^)+(0.0192P)^2^+0.7644P] where P=(Fo^2^+2Fc^2^)/3'
_refine_ls_weighting_scheme calc
_refine_ls_wR_factor_gt 0.0692
_refine_ls_wR_factor_ref 0.0746
_reflns_Friedel_coverage 0.000
_reflns_number_gt 2394
_reflns_number_total 2840
_reflns_threshold_expression 'I > 2\s(I)'
_cod_data_source_file d3gc00557g2.cif
_cod_data_source_block mo_d8v23144_0m
_cod_depositor_comments 'Adding full bibliography for 7246851--7246854.cif.'
_cod_original_sg_symbol_H-M 'P 21/c'
_cod_database_code 7246854
_shelx_space_group_comment
; 
The symmetry employed for this shelxl refinement is uniquely defined 
by the following loop, which should always be used as a source of 
symmetry information in preference to the above space-group names. 
They are only intended as comments. 
;
_shelx_estimated_absorpt_t_min 0.950
_shelx_estimated_absorpt_t_max 0.970
_shelxl_version_number 2013-4

loop_
_space_group_symop_operation_xyz
'x, y, z'
'-x, y+1/2, -z+1/2'
'-x, -y, -z'
'x, -y-1/2, z-1/2'

loop_
_atom_site_label
_atom_site_type_symbol
_atom_site_fract_x
_atom_site_fract_y
_atom_site_fract_z
_atom_site_U_iso_or_equiv
_atom_site_adp_type
_atom_site_occupancy
_atom_site_site_symmetry_order
_atom_site_calc_flag
_atom_site_refinement_flags_posn
_atom_site_refinement_flags_adp
_atom_site_refinement_flags_occupancy
_atom_site_disorder_assembly
_atom_site_disorder_group
S1 S 0.20219(5) 0.43960(3) 0.60032(4) 0.03339(12) Uani 1 1 d . . . . .
F1 F 0.37644(12) 0.43596(8) 0.43394(10) 0.0526(3) Uani 1 1 d . . . . .
F2 F 0.27609(17) 0.32036(7) 0.46052(12) 0.0665(4) Uani 1 1 d . . . . .
F3 F 0.13052(13) 0.41521(9) 0.34558(11) 0.0612(4) Uani 1 1 d . . . . .
O1 O 0.34719(15) 0.28880(8) 0.75721(14) 0.0497(4) Uani 1 1 d . . . . .
O2 O 0.17952(14) 0.52844(8) 0.57390(13) 0.0447(3) Uani 1 1 d . . . . .
C1 C 0.68601(19) 0.35573(10) 0.66907(16) 0.0324(4) Uani 1 1 d . . . . .
H1 H 0.6423 0.4038 0.6234 0.039 Uiso 1 1 calc R U . . .
C2 C 0.8323(2) 0.32917(11) 0.66625(17) 0.0374(4) Uani 1 1 d . . . . .
H2 H 0.8866 0.3584 0.6167 0.045 Uiso 1 1 calc R U . . .
C3 C 0.8989(2) 0.25995(12) 0.73588(19) 0.0447(5) Uani 1 1 d . . . . .
H3 H 0.9996 0.2427 0.7355 0.054 Uiso 1 1 calc R U . . .
C4 C 0.8176(2) 0.21587(12) 0.8062(2) 0.0475(5) Uani 1 1 d . . . . .
H4 H 0.8631 0.1687 0.8537 0.057 Uiso 1 1 calc R U . . .
C5 C 0.6697(2) 0.24098(11) 0.80699(18) 0.0399(4) Uani 1 1 d . . . . .
H5 H 0.6138 0.2102 0.8534 0.048 Uiso 1 1 calc R U . . .
C6 C 0.60317(19) 0.31174(10) 0.73918(16) 0.0301(4) Uani 1 1 d . . . . .
C7 C 0.44363(19) 0.33753(10) 0.74102(16) 0.0323(4) Uani 1 1 d . . . . .
C8 C 0.39773(18) 0.42576(10) 0.71507(16) 0.0291(4) Uani 1 1 d . . . . .
C9 C 0.46637(19) 0.49455(10) 0.77300(16) 0.0307(4) Uani 1 1 d . . . . .
H9 H 0.4130 0.5431 0.7377 0.037 Uiso 1 1 calc R U . . .
C10 C 0.61145(19) 0.50689(10) 0.88272(16) 0.0311(4) Uani 1 1 d . . . . .
C11 C 0.6781(2) 0.58516(11) 0.89989(19) 0.0414(4) Uani 1 1 d . . . . .
H11 H 0.6300 0.6277 0.8415 0.050 Uiso 1 1 calc R U . . .
C12 C 0.8144(2) 0.60086(13) 1.0021(2) 0.0485(5) Uani 1 1 d . . . . .
H12 H 0.8585 0.6538 1.0126 0.058 Uiso 1 1 calc R U . . .
C13 C 0.8855(2) 0.53924(14) 1.08828(19) 0.0483(5) Uani 1 1 d . . . . .
H13 H 0.9793 0.5497 1.1564 0.058 Uiso 1 1 calc R U . . .
C14 C 0.8189(2) 0.46217(13) 1.07461(18) 0.0437(5) Uani 1 1 d . . . . .
H14 H 0.8667 0.4204 1.1347 0.052 Uiso 1 1 calc R U . . .
C15 C 0.6828(2) 0.44576(11) 0.97354(16) 0.0361(4) Uani 1 1 d . . . . .
H15 H 0.6378 0.3931 0.9658 0.043 Uiso 1 1 calc R U . . .
C16 C 0.2509(2) 0.39989(11) 0.45183(17) 0.0380(4) Uani 1 1 d . . . . .

loop_
_atom_site_aniso_label
_atom_site_aniso_U_11
_atom_site_aniso_U_22
_atom_site_aniso_U_33
_atom_site_aniso_U_23
_atom_site_aniso_U_13
_atom_site_aniso_U_12
S1 0.0270(2) 0.0361(2) 0.0364(2) -0.00133(19) 0.00847(17) -0.00158(18)
F1 0.0406(6) 0.0794(9) 0.0402(6) -0.0032(6) 0.0157(5) -0.0154(6)
F2 0.1043(10) 0.0408(7) 0.0582(8) -0.0143(6) 0.0301(7) -0.0006(7)
F3 0.0418(6) 0.0965(10) 0.0363(6) -0.0051(6) -0.0019(5) -0.0057(6)
O1 0.0465(8) 0.0401(7) 0.0688(9) 0.0105(7) 0.0268(7) -0.0067(6)
O2 0.0401(7) 0.0358(7) 0.0505(8) -0.0010(6) 0.0022(6) 0.0076(6)
C1 0.0357(9) 0.0279(9) 0.0323(9) 0.0021(7) 0.0085(7) 0.0013(7)
C2 0.0363(9) 0.0385(10) 0.0384(10) -0.0002(8) 0.0125(8) -0.0011(8)
C3 0.0394(10) 0.0427(11) 0.0511(11) -0.0017(9) 0.0120(9) 0.0101(8)
C4 0.0531(12) 0.0344(10) 0.0525(12) 0.0096(9) 0.0120(10) 0.0145(9)
C5 0.0492(11) 0.0297(9) 0.0417(10) 0.0050(8) 0.0148(9) 0.0001(8)
C6 0.0348(9) 0.0253(8) 0.0293(9) -0.0019(7) 0.0083(7) 0.0000(7)
C7 0.0374(9) 0.0316(9) 0.0284(8) 0.0016(7) 0.0105(7) -0.0037(7)
C8 0.0278(8) 0.0328(9) 0.0280(8) 0.0014(7) 0.0103(7) 0.0000(7)
C9 0.0306(8) 0.0310(9) 0.0316(9) -0.0001(7) 0.0110(7) 0.0025(7)
C10 0.0309(8) 0.0345(9) 0.0295(8) -0.0064(7) 0.0115(7) 0.0005(7)
C11 0.0423(10) 0.0370(10) 0.0437(11) -0.0045(8) 0.0114(8) -0.0012(8)
C12 0.0451(11) 0.0466(12) 0.0519(12) -0.0153(10) 0.0116(9) -0.0126(9)
C13 0.0364(10) 0.0668(14) 0.0376(10) -0.0135(10) 0.0050(8) -0.0042(9)
C14 0.0431(10) 0.0551(12) 0.0301(9) -0.0023(8) 0.0065(8) 0.0056(9)
C15 0.0401(10) 0.0390(10) 0.0304(9) -0.0044(8) 0.0121(8) -0.0001(8)
C16 0.0351(9) 0.0406(11) 0.0355(10) -0.0037(8) 0.0064(8) -0.0074(8)

loop_
_atom_type_symbol
_atom_type_description
_atom_type_scat_dispersion_real
_atom_type_scat_dispersion_imag
_atom_type_scat_source
C C 0.0033 0.0016 'International Tables Vol C Tables 4.2.6.8 and 6.1.1.4'
H H 0.0000 0.0000 'International Tables Vol C Tables 4.2.6.8 and 6.1.1.4'
F F 0.0171 0.0103 'International Tables Vol C Tables 4.2.6.8 and 6.1.1.4'
O O 0.0106 0.0060 'International Tables Vol C Tables 4.2.6.8 and 6.1.1.4'
S S 0.1246 0.1234 'International Tables Vol C Tables 4.2.6.8 and 6.1.1.4'

loop_
_geom_angle_atom_site_label_1
_geom_angle_atom_site_label_2
_geom_angle_atom_site_label_3
_geom_angle
_geom_angle_site_symmetry_1
_geom_angle_site_symmetry_3
_geom_angle_publ_flag
O2 S1 C8 107.32(7) . . ?
O2 S1 C16 103.59(8) . . ?
C8 S1 C16 95.70(7) . . ?
C2 C1 C6 120.27(16) . . ?
C2 C1 H1 119.9 . . ?
C6 C1 H1 119.9 . . ?
C3 C2 C1 120.17(17) . . ?
C3 C2 H2 119.9 . . ?
C1 C2 H2 119.9 . . ?
C2 C3 C4 119.97(17) . . ?
C2 C3 H3 120.0 . . ?
C4 C3 H3 120.0 . . ?
C5 C4 C3 120.18(17) . . ?
C5 C4 H4 119.9 . . ?
C3 C4 H4 119.9 . . ?
C4 C5 C6 120.14(17) . . ?
C4 C5 H5 119.9 . . ?
C6 C5 H5 119.9 . . ?
C1 C6 C5 119.24(16) . . ?
C1 C6 C7 121.50(14) . . ?
C5 C6 C7 119.24(15) . . ?
O1 C7 C6 122.26(16) . . ?
O1 C7 C8 119.07(15) . . ?
C6 C7 C8 118.59(14) . . ?
C9 C8 C7 131.33(15) . . ?
C9 C8 S1 114.72(12) . . ?
C7 C8 S1 113.37(11) . . ?
C8 C9 C10 130.61(16) . . ?
C8 C9 H9 114.7 . . ?
C10 C9 H9 114.7 . . ?
C11 C10 C15 118.32(16) . . ?
C11 C10 C9 117.87(16) . . ?
C15 C10 C9 123.76(15) . . ?
C12 C11 C10 120.63(18) . . ?
C12 C11 H11 119.7 . . ?
C10 C11 H11 119.7 . . ?
C13 C12 C11 120.17(19) . . ?
C13 C12 H12 119.9 . . ?
C11 C12 H12 119.9 . . ?
C12 C13 C14 119.87(18) . . ?
C12 C13 H13 120.1 . . ?
C14 C13 H13 120.1 . . ?
C13 C14 C15 120.56(19) . . ?
C13 C14 H14 119.7 . . ?
C15 C14 H14 119.7 . . ?
C14 C15 C10 120.40(17) . . ?
C14 C15 H15 119.8 . . ?
C10 C15 H15 119.8 . . ?
F2 C16 F3 108.87(15) . . ?
F2 C16 F1 108.30(16) . . ?
F3 C16 F1 107.45(15) . . ?
F2 C16 S1 111.21(13) . . ?
F3 C16 S1 108.26(12) . . ?
F1 C16 S1 112.62(12) . . ?

loop_
_geom_bond_atom_site_label_1
_geom_bond_atom_site_label_2
_geom_bond_distance
_geom_bond_site_symmetry_2
_geom_bond_publ_flag
S1 O2 1.4757(13) . ?
S1 C8 1.8116(16) . ?
S1 C16 1.8613(18) . ?
F1 C16 1.325(2) . ?
F2 C16 1.313(2) . ?
F3 C16 1.322(2) . ?
O1 C7 1.218(2) . ?
C1 C2 1.381(2) . ?
C1 C6 1.389(2) . ?
C1 H1 0.9400 . ?
C2 C3 1.379(3) . ?
C2 H2 0.9400 . ?
C3 C4 1.382(3) . ?
C3 H3 0.9400 . ?
C4 C5 1.380(3) . ?
C4 H4 0.9400 . ?
C5 C6 1.391(2) . ?
C5 H5 0.9400 . ?
C6 C7 1.486(2) . ?
C7 C8 1.496(2) . ?
C8 C9 1.333(2) . ?
C9 C10 1.467(2) . ?
C9 H9 0.9400 . ?
C10 C11 1.395(2) . ?
C10 C15 1.395(2) . ?
C11 C12 1.384(3) . ?
C11 H11 0.9400 . ?
C12 C13 1.374(3) . ?
C12 H12 0.9400 . ?
C13 C14 1.377(3) . ?
C13 H13 0.9400 . ?
C14 C15 1.379(2) . ?
C14 H14 0.9400 . ?
C15 H15 0.9400 . ?

loop_
_geom_hbond_atom_site_label_D
_geom_hbond_atom_site_label_H
_geom_hbond_atom_site_label_A
_geom_hbond_distance_DH
_geom_hbond_distance_HA
_geom_hbond_distance_DA
_geom_hbond_angle_DHA
_geom_hbond_site_symmetry_A
C9 H9 O2 0.94 2.28 2.832(2) 116.7 .

loop_
_geom_torsion_atom_site_label_1
_geom_torsion_atom_site_label_2
_geom_torsion_atom_site_label_3
_geom_torsion_atom_site_label_4
_geom_torsion
_geom_torsion_site_symmetry_1
_geom_torsion_site_symmetry_2
_geom_torsion_site_symmetry_3
_geom_torsion_site_symmetry_4
_geom_torsion_publ_flag
C6 C1 C2 C3 -1.7(3) . . . . ?
C1 C2 C3 C4 1.5(3) . . . . ?
C2 C3 C4 C5 0.0(3) . . . . ?
C3 C4 C5 C6 -1.3(3) . . . . ?
C2 C1 C6 C5 0.4(2) . . . . ?
C2 C1 C6 C7 -178.31(15) . . . . ?
C4 C5 C6 C1 1.1(3) . . . . ?
C4 C5 C6 C7 179.84(16) . . . . ?
C1 C6 C7 O1 152.63(17) . . . . ?
C5 C6 C7 O1 -26.0(2) . . . . ?
C1 C6 C7 C8 -24.2(2) . . . . ?
C5 C6 C7 C8 157.19(15) . . . . ?
O1 C7 C8 C9 128.4(2) . . . . ?
C6 C7 C8 C9 -54.7(2) . . . . ?
O1 C7 C8 S1 -42.2(2) . . . . ?
C6 C7 C8 S1 134.70(13) . . . . ?
O2 S1 C8 C9 13.36(15) . . . . ?
C16 S1 C8 C9 119.53(13) . . . . ?
O2 S1 C8 C7 -174.39(11) . . . . ?
C16 S1 C8 C7 -68.23(13) . . . . ?
C7 C8 C9 C10 0.0(3) . . . . ?
S1 C8 C9 C10 170.52(14) . . . . ?
C8 C9 C10 C11 163.00(17) . . . . ?
C8 C9 C10 C15 -19.5(3) . . . . ?
C15 C10 C11 C12 2.0(3) . . . . ?
C9 C10 C11 C12 179.58(16) . . . . ?
C10 C11 C12 C13 -0.2(3) . . . . ?
C11 C12 C13 C14 -1.4(3) . . . . ?
C12 C13 C14 C15 1.2(3) . . . . ?
C13 C14 C15 C10 0.7(3) . . . . ?
C11 C10 C15 C14 -2.3(2) . . . . ?
C9 C10 C15 C14 -179.69(16) . . . . ?
O2 S1 C16 F2 179.54(12) . . . . ?
C8 S1 C16 F2 70.15(13) . . . . ?
O2 S1 C16 F3 -60.89(13) . . . . ?
C8 S1 C16 F3 -170.28(12) . . . . ?
O2 S1 C16 F1 57.77(14) . . . . ?
C8 S1 C16 F1 -51.62(14) . . . . ?
